data_4506745
loop_
_publ_author_name
'Tao, Tao'
'Lei, Yan-Hua'
'Peng, Yu-Xin'
'Wang, Ying'
'Huang, Wei'
'Chen, Zhao-Xu'
'You, Xiao-Zeng'

_publ_section_title
;
 The First Observation of One-Dimensional Naphthalenediimidato-Based
 Transition-Metal Coordination Polymers: Syntheses, Crystal Structures and
 Properties
;
_journal_issue 9
_journal_name_full 'Crystal Growth &amp; Design'
_journal_page_first 4580
_journal_paper_doi 10.1021/cg300776y
_journal_volume 12
_journal_year 2012
_chemical_formula_moiety 'C14 H10 Cd N4 O4'
_chemical_formula_sum 'C14 H10 Cd N4 O4'
_chemical_formula_weight 410.66
_chemical_name_systematic
; 
 ? 
;
_space_group_IT_number 62
_symmetry_cell_setting orthorhombic
_symmetry_space_group_name_Hall '-P 2ac 2n'
_symmetry_space_group_name_H-M 'P n m a'
_atom_sites_solution_hydrogens geom
_atom_sites_solution_primary direct
_atom_sites_solution_secondary difmap
_audit_creation_method SHELXL-97
_cell_angle_alpha 90.00
_cell_angle_beta 90.00
_cell_angle_gamma 90.00
_cell_formula_units_Z 4
_cell_length_a 9.8973(7)
_cell_length_b 21.2813(15)
_cell_length_c 6.2306(5)
_cell_measurement_reflns_used 2864
_cell_measurement_temperature 291(2)
_cell_measurement_theta_max 28.088
_cell_measurement_theta_min 3.377
_cell_volume 1312.34(17)
_computing_cell_refinement 'Bruker SMART'
_computing_data_collection 'Bruker SMART'
_computing_data_reduction 'Bruker SAINT'
_computing_molecular_graphics 'Bruker SHELXTL'
_computing_publication_material 'Bruker SHELXTL'
_computing_structure_refinement 'Bruker SHELXTL'
_computing_structure_solution 'Bruker SHELXTL'
_diffrn_ambient_temperature 291(2)
_diffrn_measured_fraction_theta_full 1.000
_diffrn_measured_fraction_theta_max 1.000
_diffrn_measurement_device_type 'Bruker CCD area detector'
_diffrn_measurement_method 'phi and omega scans'
_diffrn_radiation_monochromator graphite
_diffrn_radiation_source 'fine-focus sealed tube'
_diffrn_radiation_type MoK\a
_diffrn_radiation_wavelength 0.71073
_diffrn_reflns_av_R_equivalents 0.0636
_diffrn_reflns_av_sigmaI/netI 0.0385
_diffrn_reflns_limit_h_max 12
_diffrn_reflns_limit_h_min -10
_diffrn_reflns_limit_k_max 26
_diffrn_reflns_limit_k_min -26
_diffrn_reflns_limit_l_max 5
_diffrn_reflns_limit_l_min -7
_diffrn_reflns_number 6686
_diffrn_reflns_theta_full 26.00
_diffrn_reflns_theta_max 26.00
_diffrn_reflns_theta_min 1.91
_exptl_absorpt_coefficient_mu 1.693
_exptl_absorpt_correction_T_max 0.8489
_exptl_absorpt_correction_T_min 0.7974
_exptl_absorpt_correction_type multi-scan
_exptl_absorpt_process_details 'SADABS; Bruker, 2000'
_exptl_crystal_colour orange
_exptl_crystal_density_diffrn 2.078
_exptl_crystal_density_method 'not measured'
_exptl_crystal_description block
_exptl_crystal_F_000 808
_exptl_crystal_size_max 0.14
_exptl_crystal_size_mid 0.10
_exptl_crystal_size_min 0.10
_refine_diff_density_max 0.341
_refine_diff_density_min -0.686
_refine_diff_density_rms 0.087
_refine_ls_extinction_method none
_refine_ls_goodness_of_fit_ref 1.042
_refine_ls_hydrogen_treatment constr
_refine_ls_matrix_type full
_refine_ls_number_parameters 111
_refine_ls_number_reflns 1327
_refine_ls_number_restraints 0
_refine_ls_restrained_S_all 1.042
_refine_ls_R_factor_all 0.0273
_refine_ls_R_factor_gt 0.0226
_refine_ls_shift/su_max 0.000
_refine_ls_shift/su_mean 0.000
_refine_ls_structure_factor_coef Fsqd
_refine_ls_weighting_details 'calc w=1/[\s^2^(Fo^2^)+(0.0253P)^2^+0.0000P] where P=(Fo^2^+2Fc^2^)/3'
_refine_ls_weighting_scheme calc
_refine_ls_wR_factor_gt 0.0533
_refine_ls_wR_factor_ref 0.0549
_reflns_number_gt 1137
_reflns_number_total 1327
_reflns_threshold_expression >2sigma(I)
_cod_data_source_file cg300776y_si_002.cif
_cod_data_source_block P3
_cod_depositor_comments
;
The following automatic conversions were performed:

'_symmetry_cell_setting' value 'Orthorhombic' changed to
'orthorhombic' according to
/home/saulius/struct/CIF-dictionaries/cif_core.dic dictionary named
'cif_core.dic' version 2.4.2 from 2011-04-26.

Automatic conversion script
Id: cif_fix_values 1891 2012-01-12 08:04:46Z andrius 
;
_cod_original_sg_symbol_H-M Pnma
_cod_database_code 4506745

loop_
_symmetry_equiv_pos_as_xyz
'x, y, z'
'-x+1/2, -y, z+1/2'
'-x, y+1/2, -z'
'x+1/2, -y+1/2, -z+1/2'
'-x, -y, -z'
'x-1/2, y, -z-1/2'
'x, -y-1/2, z'
'-x-1/2, y-1/2, z-1/2'

loop_
_atom_site_label
_atom_site_type_symbol
_atom_site_fract_x
_atom_site_fract_y
_atom_site_fract_z
_atom_site_U_iso_or_equiv
_atom_site_adp_type
_atom_site_occupancy
_atom_site_symmetry_multiplicity
_atom_site_calc_flag
_atom_site_refinement_flags
Cd1 Cd 0.66814(3) 0.2500 0.03263(4) 0.02916(11) Uani 1 2 d S
C1 C 0.5028(3) 0.36286(11) 0.1387(4) 0.0320(6) Uani 1 1 d .
C2 C 0.4663(3) 0.42879(10) 0.1535(4) 0.0261(6) Uani 1 1 d .
C3 C 0.5161(3) 0.46862(11) -0.0061(4) 0.0239(5) Uani 1 1 d .
C4 C 0.5955(3) 0.44629(10) -0.1751(4) 0.0259(6) Uani 1 1 d .
C5 C 0.6306(3) 0.37964(11) -0.1812(4) 0.0334(6) Uani 1 1 d .
C6 C 0.3896(3) 0.45150(12) 0.3159(4) 0.0335(6) Uani 1 1 d .
H6 H 0.3584 0.4242 0.4215 0.040 Uiso 1 1 calc R
C7 C 0.6428(3) 0.48604(12) -0.3271(4) 0.0326(6) Uani 1 1 d .
H7 H 0.6968 0.4711 -0.4380 0.039 Uiso 1 1 calc R
N1 N 0.5813(2) 0.34228(9) -0.0248(3) 0.0311(5) Uani 1 1 d .
N2 N 0.8735(3) 0.2500 -0.1299(5) 0.0353(8) Uani 1 2 d S
H2A H 0.8925 0.2886 -0.1762 0.053 Uiso 0.50 1 calc PR
H2B H 0.8722 0.2236 -0.2407 0.053 Uiso 0.50 1 calc PR
H2C H 0.9363 0.2378 -0.0365 0.053 Uiso 0.50 1 calc PR
N3 N 0.7319(4) 0.2500 0.3735(5) 0.0338(7) Uani 1 2 d S
H3A H 0.6891 0.2195 0.4434 0.051 Uiso 0.50 1 calc PR
H3B H 0.7117 0.2869 0.4328 0.051 Uiso 0.50 1 calc PR
H3C H 0.8207 0.2437 0.3813 0.051 Uiso 0.50 1 calc PR
O1 O 0.7036(2) 0.35954(9) -0.3231(3) 0.0516(6) Uani 1 1 d .
O2 O 0.4632(2) 0.32682(8) 0.2763(3) 0.0440(5) Uani 1 1 d .

loop_
_atom_site_aniso_label
_atom_site_aniso_U_11
_atom_site_aniso_U_22
_atom_site_aniso_U_33
_atom_site_aniso_U_23
_atom_site_aniso_U_13
_atom_site_aniso_U_12
Cd1 0.0404(2) 0.01208(15) 0.03502(18) 0.000 -0.00063(12) 0.000
C1 0.0328(15) 0.0165(12) 0.0468(16) 0.0037(11) -0.0091(13) -0.0029(11)
C2 0.0297(15) 0.0145(11) 0.0342(15) 0.0039(10) -0.0022(11) -0.0017(10)
C3 0.0263(14) 0.0144(11) 0.0309(14) 0.0013(9) -0.0028(10) -0.0004(10)
C4 0.0322(16) 0.0154(12) 0.0300(14) -0.0024(10) -0.0040(11) 0.0015(10)
C5 0.0452(18) 0.0169(12) 0.0382(16) -0.0037(11) -0.0076(13) 0.0053(12)
C6 0.0395(17) 0.0229(13) 0.0380(16) 0.0103(11) 0.0050(12) 0.0004(12)
C7 0.0407(18) 0.0258(14) 0.0312(15) -0.0007(11) 0.0042(12) 0.0067(12)
N1 0.0411(15) 0.0114(10) 0.0408(13) -0.0016(9) -0.0049(10) 0.0032(10)
N2 0.044(2) 0.0318(17) 0.0297(18) 0.000 0.0002(15) 0.000
N3 0.042(2) 0.0245(16) 0.0346(17) 0.000 0.0003(15) 0.000
O1 0.0848(18) 0.0273(10) 0.0425(12) -0.0052(9) 0.0123(11) 0.0210(11)
O2 0.0516(14) 0.0196(9) 0.0609(13) 0.0160(9) 0.0061(10) -0.0013(9)

loop_
_atom_type_symbol
_atom_type_description
_atom_type_scat_dispersion_real
_atom_type_scat_dispersion_imag
_atom_type_scat_source
C C 0.0033 0.0016 'International Tables Vol C Tables 4.2.6.8 and 6.1.1.4'
H H 0.0000 0.0000 'International Tables Vol C Tables 4.2.6.8 and 6.1.1.4'
N N 0.0061 0.0033 'International Tables Vol C Tables 4.2.6.8 and 6.1.1.4'
O O 0.0106 0.0060 'International Tables Vol C Tables 4.2.6.8 and 6.1.1.4'
Cd Cd -0.8075 1.2024 'International Tables Vol C Tables 4.2.6.8 and 6.1.1.4'

loop_
_geom_angle_atom_site_label_1
_geom_angle_atom_site_label_2
_geom_angle_atom_site_label_3
_geom_angle
_geom_angle_site_symmetry_1
_geom_angle_site_symmetry_3
N1 Cd1 N1 129.26(12) 7_565 .
N1 Cd1 N3 105.70(6) 7_565 .
N1 Cd1 N3 105.70(6) . .
N1 Cd1 N2 106.29(7) 7_565 .
N1 Cd1 N2 106.29(7) . .
N3 Cd1 N2 99.93(12) . .
O2 C1 N1 120.8(2) . .
O2 C1 C2 119.0(3) . .
N1 C1 C2 120.2(2) . .
C6 C2 C3 120.9(2) . .
C6 C2 C1 122.1(2) . .
C3 C2 C1 117.0(2) . .
C3 C3 C2 117.9(3) 5_665 .
C3 C3 C4 120.2(3) 5_665 .
C2 C3 C4 121.9(2) . .
C7 C4 C3 120.6(2) . .
C7 C4 C5 120.4(2) . .
C3 C4 C5 118.9(2) . .
O1 C5 N1 122.1(2) . .
O1 C5 C4 120.1(2) . .
N1 C5 C4 117.8(2) . .
C2 C6 C7 121.0(2) . 5_665
C2 C6 H6 119.5 . .
C7 C6 H6 119.5 5_665 .
C4 C7 C6 119.3(2) . 5_665
C4 C7 H7 120.3 . .
C6 C7 H7 120.3 5_665 .
C5 N1 C1 124.1(2) . .
C5 N1 Cd1 120.55(18) . .
C1 N1 Cd1 113.26(16) . .
Cd1 N2 H2A 109.5 . .
Cd1 N2 H2B 109.5 . .
H2A N2 H2B 109.5 . .
Cd1 N2 H2C 109.5 . .
H2A N2 H2C 109.5 . .
H2B N2 H2C 109.5 . .
Cd1 N3 H3A 109.5 . .
Cd1 N3 H3B 109.5 . .
H3A N3 H3B 109.5 . .
Cd1 N3 H3C 109.5 . .
H3A N3 H3C 109.5 . .
H3B N3 H3C 109.5 . .

loop_
_geom_bond_atom_site_label_1
_geom_bond_atom_site_label_2
_geom_bond_distance
_geom_bond_site_symmetry_2
Cd1 N1 2.174(2) 7_565
Cd1 N1 2.174(2) .
Cd1 N3 2.216(3) .
Cd1 N2 2.271(3) .
C1 O2 1.215(3) .
C1 N1 1.354(3) .
C1 C2 1.452(3) .
C2 C6 1.355(4) .
C2 C3 1.396(3) .
C3 C3 1.375(5) 5_665
C3 C4 1.397(3) .
C4 C7 1.354(3) .
C4 C5 1.461(3) .
C5 O1 1.219(3) .
C5 N1 1.349(3) .
C6 C7 1.369(3) 5_665
C6 H6 0.9300 .
C7 C6 1.369(3) 5_665
C7 H7 0.9300 .
N2 H2A 0.8900 .
N2 H2B 0.8900 .
N2 H2C 0.8900 .
N3 H3A 0.8900 .
N3 H3B 0.8900 .
N3 H3C 0.8900 .
